data_4123679
loop_
_publ_author_name
'Aguirre-D\'iaz, Lina Mar\'ia'
'G\'andara, Felipe'
'Iglesias, Marta'
'Snejko, Natalia'
'Guti\'errez-Puebla, Enrique'
'Monge, M \'Angeles'

_publ_section_title
;
 Tunable catalytic activity of solid solution metal-organic frameworks in
 one-pot multicomponent reactions.
;
_journal_issue 19
_journal_name_full 'Journal of the American Chemical Society'
_journal_page_first 6132
_journal_page_last 6135
_journal_paper_doi 10.1021/jacs.5b02313
_journal_volume 137
_journal_year 2015
_chemical_formula_moiety 'C17 H8 Al F6 O5'
_chemical_formula_sum 'C17 H8 Al F6 O5'
_chemical_formula_weight 433.21
_space_group_crystal_system monoclinic
_space_group_IT_number 15
_space_group_name_Hall '-C 2yc'
_space_group_name_H-M_alt 'C 1 2/c 1'
_symmetry_space_group_name_Hall '-C 2yc'
_symmetry_space_group_name_H-M 'C 1 2/c 1'
_atom_sites_solution_hydrogens geom
_atom_sites_solution_primary direct
_audit_creation_date 2015-02-26
_audit_creation_method
;
Olex2 1.2
(compiled 2015.01.26 svn.r3150 for OlexSys, GUI svn.r4998)
;
_cell_angle_alpha 90
_cell_angle_beta 108.173(12)
_cell_angle_gamma 90
_cell_formula_units_Z 8
_cell_length_a 24.988(3)
_cell_length_b 12.6951(17)
_cell_length_c 12.3953(19)
_cell_measurement_reflns_used 547
_cell_measurement_temperature 298(1)
_cell_measurement_theta_max 34.45
_cell_measurement_theta_min 3.72
_cell_volume 3736.0(9)
_computing_cell_refinement 'SAINT v7.60A (Bruker, 2009)'
_computing_data_reduction 'SAINT v7.60A (Bruker, 2009)'
_computing_molecular_graphics 'Olex2 (Dolomanov et al., 2009)'
_computing_publication_material 'Olex2 (Dolomanov et al., 2009)'
_computing_structure_refinement 'XL (Sheldrick, 2008)'
_computing_structure_solution 'ShelXS (Sheldrick, 2008)'
_diffrn_ambient_temperature 298.0(10)
_diffrn_measured_fraction_theta_full 0.968
_diffrn_measured_fraction_theta_max 0.968
_diffrn_measurement_device_type 'Bruker APEX-II CCD'
_diffrn_measurement_method '\f and \w scans'
_diffrn_radiation_type CuK\a
_diffrn_radiation_wavelength 1.54178
_diffrn_reflns_av_R_equivalents 0.1139
_diffrn_reflns_av_unetI/netI 0.2723
_diffrn_reflns_laue_measured_fraction_full 0.968
_diffrn_reflns_laue_measured_fraction_max 0.968
_diffrn_reflns_limit_h_max 24
_diffrn_reflns_limit_h_min -24
_diffrn_reflns_limit_k_max 12
_diffrn_reflns_limit_k_min -12
_diffrn_reflns_limit_l_max 12
_diffrn_reflns_limit_l_min -10
_diffrn_reflns_number 2927
_diffrn_reflns_point_group_measured_fraction_full 0.968
_diffrn_reflns_point_group_measured_fraction_max 0.968
_diffrn_reflns_theta_full 50.423
_diffrn_reflns_theta_max 50.423
_diffrn_reflns_theta_min 3.723
_diffrn_standards_number 0
_exptl_absorpt_coefficient_mu 1.769
_exptl_absorpt_correction_T_max 0.9326
_exptl_absorpt_correction_T_min 0.8429
_exptl_absorpt_correction_type multi-scan
_exptl_absorpt_process_details SADABS
_exptl_crystal_colour colourless
_exptl_crystal_density_diffrn 1.540
_exptl_crystal_description Prism
_exptl_crystal_F_000 1736
_exptl_crystal_size_max 0.1
_exptl_crystal_size_mid 0.04
_exptl_crystal_size_min 0.04
_refine_diff_density_max 0.585
_refine_diff_density_min -0.457
_refine_diff_density_rms 0.115
_refine_ls_extinction_method none
_refine_ls_goodness_of_fit_ref 0.862
_refine_ls_hydrogen_treatment constr
_refine_ls_matrix_type full
_refine_ls_number_parameters 264
_refine_ls_number_reflns 1892
_refine_ls_number_restraints 0
_refine_ls_restrained_S_all 0.862
_refine_ls_R_factor_all 0.2300
_refine_ls_R_factor_gt 0.0975
_refine_ls_shift/su_max 0.000
_refine_ls_shift/su_mean 0.000
_refine_ls_structure_factor_coef Fsqd
_refine_ls_weighting_details 'w=1/[\s^2^(Fo^2^)+(0.1651P)^2^] where P=(Fo^2^+2Fc^2^)/3'
_refine_ls_weighting_scheme calc
_refine_ls_wR_factor_gt 0.2376
_refine_ls_wR_factor_ref 0.3062
_reflns_Friedel_coverage 0.000
_reflns_number_gt 609
_reflns_number_total 1892
_reflns_threshold_expression 'I > 2\s(I)'
_cod_data_source_file ja5b02313_si_001.cif
_cod_data_source_block alpf-1
_cod_depositor_comments 'Adding full bibliography for 4123555--4123680.cif.'
_cod_database_code 4123679
_shelx_space_group_comment
;
The symmetry employed for this shelxl refinement is uniquely defined
by the following loop, which should always be used as a source of
symmetry information in preference to the above space-group names.
They are only intended as comments.
;
_shelx_estimated_absorpt_t_max 0.933
_shelx_estimated_absorpt_t_min 0.843
_olex2_refinement_description
;
1. Fixed Uiso
 At 1.2 times of:
  All C(H) groups
2.a Aromatic/amide H refined with riding coordinates:
 C3(H3), C4(H4), C5(H5), C6(H6), C12(H12), C13(H13), C14(H14), C15(H15)
;
_shelx_shelxl_version_number 2014/7
_olex2_submission_special_instructions 'No special instructions were received'

loop_
_space_group_symop_operation_xyz
'x, y, z'
'-x, y, -z+1/2'
'x+1/2, y+1/2, z'
'-x+1/2, y+1/2, -z+1/2'
'-x, -y, -z'
'x, -y, z-1/2'
'-x+1/2, -y+1/2, -z'
'x+1/2, -y+1/2, z-1/2'

loop_
_atom_site_label
_atom_site_type_symbol
_atom_site_fract_x
_atom_site_fract_y
_atom_site_fract_z
_atom_site_U_iso_or_equiv
_atom_site_adp_type
_atom_site_occupancy
_atom_site_site_symmetry_order
_atom_site_calc_flag
_atom_site_refinement_flags_posn
_atom_site_refinement_flags_adp
_atom_site_refinement_flags_occupancy
Al1 Al 0.5000 0.0944(6) 0.7500 0.054(2) Uani 1 2 d S T P
Al2 Al 0.5000 0.0000 1.0000 0.052(2) Uani 1 2 d S T P
C1 C 0.0334(6) 0.2903(12) 0.4607(12) 0.045(4) Uani 1 1 d . . .
C2 C 0.0654(7) 0.1931(13) 0.5153(13) 0.052(5) Uani 1 1 d . . .
C3 C 0.0531(7) 0.0954(16) 0.4577(13) 0.066(5) Uani 1 1 d . . .
H3 H 0.0240 0.0909 0.3894 0.079 Uiso 1 1 calc R . .
C4 C 0.1067(8) 0.1999(16) 0.6202(13) 0.081(7) Uani 1 1 d . . .
H4 H 0.1138 0.2619 0.6622 0.098 Uiso 1 1 calc R . .
C5 C 0.0852(6) 0.0041(13) 0.5037(13) 0.056(5) Uani 1 1 d . . .
H5 H 0.0760 -0.0600 0.4662 0.068 Uiso 1 1 calc R . .
C6 C 0.1374(8) 0.1055(15) 0.6594(14) 0.073(6) Uani 1 1 d . . .
H6 H 0.1652 0.1093 0.7296 0.087 Uiso 1 1 calc R . .
C7 C 0.1308(7) 0.0090(14) 0.6052(14) 0.057(5) Uani 1 1 d . . .
C8 C 0.1668(8) -0.0845(16) 0.6598(14) 0.064(6) Uani 1 1 d . . .
C9 C 0.1441(10) -0.126(2) 0.749(2) 0.096(8) Uani 1 1 d . . .
C10 C 0.1637(8) -0.1709(18) 0.5749(18) 0.078(6) Uani 1 1 d . . .
C11 C 0.2291(7) -0.0437(14) 0.7078(14) 0.058(5) Uani 1 1 d . . .
C12 C 0.2640(8) -0.0694(14) 0.8142(14) 0.071(6) Uani 1 1 d . . .
H12 H 0.2506 -0.1113 0.8618 0.085 Uiso 1 1 calc R . .
C13 C 0.2501(7) 0.0088(15) 0.6367(14) 0.074(6) Uani 1 1 d . . .
H13 H 0.2272 0.0202 0.5625 0.089 Uiso 1 1 calc R . .
C14 C 0.3185(7) -0.0333(15) 0.8504(14) 0.077(7) Uani 1 1 d . . .
H14 H 0.3413 -0.0485 0.9237 0.092 Uiso 1 1 calc R . .
C15 C 0.3055(7) 0.0474(13) 0.6698(12) 0.063(5) Uani 1 1 d . . .
H15 H 0.3191 0.0865 0.6205 0.075 Uiso 1 1 calc R . .
C16 C 0.3394(7) 0.0242(12) 0.7808(13) 0.055(5) Uani 1 1 d . . .
C17 C 0.4021(7) 0.0569(14) 0.8183(12) 0.057(5) Uani 1 1 d . . .
F1 F 0.1519(4) -0.0555(10) 0.8376(9) 0.088(4) Uani 1 1 d . . .
F2 F 0.0877(5) -0.1391(10) 0.7146(11) 0.108(4) Uani 1 1 d . . .
F3 F 0.1681(5) -0.2158(9) 0.7941(10) 0.098(4) Uani 1 1 d . . .
F4 F 0.2044(5) -0.2459(9) 0.6193(9) 0.102(4) Uani 1 1 d . . .
F5 F 0.1148(5) -0.2250(8) 0.5421(10) 0.100(4) Uani 1 1 d . . .
F6 F 0.1735(4) -0.1384(9) 0.4815(9) 0.083(4) Uani 1 1 d . . .
O1 O 0.0180(4) 0.2931(8) 0.3566(8) 0.051(3) Uani 1 1 d . . .
O2 O 0.0285(5) 0.3595(8) 0.5294(8) 0.058(3) Uani 1 1 d . . .
O3 O 0.4267(4) 0.0503(9) 0.9198(7) 0.053(3) Uani 1 1 d . . .
O4 O 0.4221(5) 0.0890(9) 0.7446(8) 0.060(3) Uani 1 1 d . . .
O5 O 0.4819(4) -0.0048(8) 0.6332(7) 0.050(3) Uani 1 1 d . . .

loop_
_atom_site_aniso_label
_atom_site_aniso_U_11
_atom_site_aniso_U_22
_atom_site_aniso_U_33
_atom_site_aniso_U_23
_atom_site_aniso_U_13
_atom_site_aniso_U_12
Al1 0.055(5) 0.073(6) 0.037(4) 0.000 0.016(3) 0.000
Al2 0.055(5) 0.064(6) 0.034(4) 0.003(4) 0.009(3) 0.005(4)
C1 0.055(11) 0.031(11) 0.045(11) -0.005(8) 0.010(8) 0.015(8)
C2 0.082(13) 0.029(10) 0.040(10) 0.005(8) 0.011(8) 0.006(9)
C3 0.061(13) 0.094(16) 0.044(11) 0.011(11) 0.016(9) 0.007(12)
C4 0.107(17) 0.101(19) 0.030(11) -0.015(10) 0.012(10) 0.023(14)
C5 0.055(11) 0.040(11) 0.060(11) 0.007(10) -0.001(9) 0.000(10)
C6 0.084(15) 0.061(14) 0.052(11) 0.004(10) -0.010(10) 0.022(12)
C7 0.084(14) 0.036(11) 0.061(12) 0.005(10) 0.034(10) -0.010(11)
C8 0.083(15) 0.072(16) 0.046(11) 0.007(10) 0.034(10) 0.019(12)
C9 0.081(19) 0.10(2) 0.096(18) 0.029(16) 0.011(14) 0.042(16)
C10 0.054(15) 0.083(18) 0.093(17) 0.007(14) 0.016(12) -0.001(13)
C11 0.046(12) 0.067(14) 0.061(12) 0.007(10) 0.019(9) -0.001(10)
C12 0.081(15) 0.066(14) 0.065(12) 0.028(11) 0.019(10) -0.018(12)
C13 0.060(13) 0.102(17) 0.049(11) 0.009(11) -0.001(9) -0.035(12)
C14 0.049(12) 0.14(2) 0.052(11) 0.026(12) 0.027(9) -0.034(12)
C15 0.073(14) 0.064(13) 0.042(10) 0.003(9) 0.006(9) -0.021(10)
C16 0.068(13) 0.043(12) 0.057(11) 0.010(9) 0.021(10) 0.029(10)
C17 0.073(14) 0.086(15) 0.017(10) -0.003(8) 0.022(9) 0.025(11)
F1 0.075(8) 0.116(11) 0.070(8) 0.005(7) 0.019(6) -0.016(7)
F2 0.073(8) 0.116(10) 0.132(11) 0.035(9) 0.026(8) -0.002(8)
F3 0.085(8) 0.086(9) 0.121(10) 0.033(8) 0.030(7) 0.004(7)
F4 0.094(9) 0.078(9) 0.118(10) 0.003(8) 0.012(7) 0.038(7)
F5 0.081(8) 0.070(8) 0.139(11) -0.014(8) 0.018(7) -0.027(7)
F6 0.084(8) 0.089(9) 0.071(7) -0.021(6) 0.019(6) 0.007(7)
O1 0.070(8) 0.054(8) 0.034(6) -0.001(5) 0.021(5) 0.009(6)
O2 0.090(9) 0.045(9) 0.039(6) -0.007(6) 0.018(6) 0.007(7)
O3 0.054(8) 0.085(9) 0.017(6) 0.017(5) 0.006(5) 0.007(6)
O4 0.079(9) 0.077(9) 0.027(6) 0.010(6) 0.021(6) 0.008(7)
O5 0.058(7) 0.062(8) 0.026(6) -0.006(5) 0.006(4) 0.009(6)

loop_
_atom_type_symbol
_atom_type_description
_atom_type_scat_dispersion_real
_atom_type_scat_dispersion_imag
_atom_type_scat_source
C C 0.0181 0.0091 'International Tables Vol C Tables 4.2.6.8 and 6.1.1.4'
H H 0.0000 0.0000 'International Tables Vol C Tables 4.2.6.8 and 6.1.1.4'
Al Al 0.2130 0.2455 'International Tables Vol C Tables 4.2.6.8 and 6.1.1.4'
F F 0.0727 0.0534 'International Tables Vol C Tables 4.2.6.8 and 6.1.1.4'
O O 0.0492 0.0322 'International Tables Vol C Tables 4.2.6.8 and 6.1.1.4'

loop_
_geom_angle_atom_site_label_1
_geom_angle_atom_site_label_2
_geom_angle_atom_site_label_3
_geom_angle
_geom_angle_site_symmetry_1
_geom_angle_site_symmetry_3
O1 Al1 O1 82.6(7) 8_556 7_556
O1 Al1 O4 89.1(5) 7_556 .
O1 Al1 O4 94.0(5) 7_556 2_656
O1 Al1 O4 94.0(5) 8_556 .
O1 Al1 O4 89.1(5) 8_556 2_656
O4 Al1 O4 175.9(8) 2_656 .
O5 Al1 O1 91.2(4) . 7_556
O5 Al1 O1 91.2(4) 2_656 8_556
O5 Al1 O1 173.7(5) 2_656 7_556
O5 Al1 O1 173.7(5) . 8_556
O5 Al1 O4 87.1(5) 2_656 2_656
O5 Al1 O4 90.1(5) 2_656 .
O5 Al1 O4 90.1(5) . 2_656
O5 Al1 O4 87.1(5) . .
O5 Al1 O5 95.0(7) 2_656 .
O2 Al2 O2 180.0 8_556 4_546
O3 Al2 O2 91.6(5) 5_657 4_546
O3 Al2 O2 88.4(5) 5_657 8_556
O3 Al2 O2 91.6(5) . 8_556
O3 Al2 O2 88.4(5) . 4_546
O3 Al2 O3 180.0 5_657 .
O5 Al2 O2 91.2(4) 2_656 8_556
O5 Al2 O2 88.8(4) 6_556 8_556
O5 Al2 O2 88.8(4) 2_656 4_546
O5 Al2 O2 91.2(4) 6_556 4_546
O5 Al2 O3 90.5(4) 2_656 .
O5 Al2 O3 90.5(4) 6_556 5_657
O5 Al2 O3 89.5(4) 2_656 5_657
O5 Al2 O3 89.5(4) 6_556 .
O5 Al2 O5 180.0 6_556 2_656
O1 C1 C2 116.4(14) . .
O1 C1 O2 128.9(15) . .
O2 C1 C2 114.7(13) . .
C3 C2 C1 119.2(15) . .
C4 C2 C1 120.3(16) . .
C4 C2 C3 120.5(17) . .
C2 C3 H3 119.9 . .
C5 C3 C2 120.3(16) . .
C5 C3 H3 119.9 . .
C2 C4 H4 122.2 . .
C2 C4 C6 115.6(18) . .
C6 C4 H4 122.2 . .
C3 C5 H5 119.4 . .
C7 C5 C3 121.3(17) . .
C7 C5 H5 119.4 . .
C4 C6 H6 116.2 . .
C7 C6 C4 127.5(17) . .
C7 C6 H6 116.2 . .
C5 C7 C8 124.5(17) . .
C6 C7 C5 114.4(17) . .
C6 C7 C8 120.8(17) . .
C7 C8 C11 106.9(16) . .
C9 C8 C7 107.3(15) . .
C9 C8 C10 108.4(19) . .
C9 C8 C11 113.4(16) . .
C10 C8 C7 111.4(16) . .
C10 C8 C11 109.4(14) . .
F1 C9 C8 112(2) . .
F2 C9 C8 114.2(18) . .
F2 C9 F1 102.0(18) . .
F3 C9 C8 113(2) . .
F3 C9 F1 106.8(17) . .
F3 C9 F2 109(2) . .
F4 C10 C8 110.8(16) . .
F5 C10 C8 115.1(18) . .
F5 C10 F4 104.7(17) . .
F6 C10 C8 113.7(18) . .
F6 C10 F4 104.6(17) . .
F6 C10 F5 107.0(16) . .
C12 C11 C8 122.8(16) . .
C13 C11 C8 117.5(15) . .
C13 C11 C12 119.3(17) . .
C11 C12 H12 120.0 . .
C14 C12 C11 120.1(16) . .
C14 C12 H12 120.0 . .
C11 C13 H13 118.8 . .
C11 C13 C15 122.4(15) . .
C15 C13 H13 118.8 . .
C12 C14 H14 119.6 . .
C16 C14 C12 120.9(17) . .
C16 C14 H14 119.6 . .
C13 C15 H15 121.5 . .
C16 C15 C13 116.9(16) . .
C16 C15 H15 121.5 . .
C14 C16 C15 120.1(18) . .
C14 C16 C17 120.7(15) . .
C15 C16 C17 119.0(15) . .
O3 C17 C16 115.4(14) . .
O3 C17 O4 126.5(17) . .
O4 C17 C16 118.1(13) . .
C1 O1 Al1 132.9(11) . 7_556
C1 O2 Al2 129.3(10) . 4_556
C17 O3 Al2 131.1(10) . .
C17 O4 Al1 128.4(10) . .
Al2 O5 Al1 127.2(6) 2_656 .

loop_
_geom_bond_atom_site_label_1
_geom_bond_atom_site_label_2
_geom_bond_distance
_geom_bond_site_symmetry_2
Al1 O1 1.902(11) 8_556
Al1 O1 1.902(11) 7_556
Al1 O4 1.928(11) 2_656
Al1 O4 1.928(11) .
Al1 O5 1.865(10) 2_656
Al1 O5 1.865(10) .
Al2 O2 1.912(11) 8_556
Al2 O2 1.912(11) 4_546
Al2 O3 1.901(9) .
Al2 O3 1.901(9) 5_657
Al2 O5 1.845(9) 2_656
Al2 O5 1.845(9) 6_556
C1 C2 1.510(19) .
C1 O1 1.227(16) .
C1 O2 1.256(16) .
C2 C3 1.42(2) .
C2 C4 1.39(2) .
C3 H3 0.9300 .
C3 C5 1.42(2) .
C4 H4 0.9300 .
C4 C6 1.42(2) .
C5 H5 0.9300 .
C5 C7 1.41(2) .
C6 H6 0.9300 .
C6 C7 1.38(2) .
C7 C8 1.52(2) .
C8 C9 1.49(3) .
C8 C10 1.51(2) .
C8 C11 1.57(2) .
C9 F1 1.38(2) .
C9 F2 1.35(2) .
C9 F3 1.33(2) .
C10 F4 1.37(2) .
C10 F5 1.349(19) .
C10 F6 1.32(2) .
C11 C12 1.37(2) .
C11 C13 1.34(2) .
C12 H12 0.9300 .
C12 C14 1.37(2) .
C13 H13 0.9300 .
C13 C15 1.40(2) .
C14 H14 0.9300 .
C14 C16 1.35(2) .
C15 H15 0.9300 .
C15 C16 1.404(19) .
C16 C17 1.55(2) .
C17 O3 1.219(16) .
C17 O4 1.239(17) .
O1 Al1 1.902(11) 7_556
O2 Al2 1.912(11) 4_556
O5 Al2 1.845(9) 2_656

loop_
_geom_torsion_atom_site_label_1
_geom_torsion_atom_site_label_2
_geom_torsion_atom_site_label_3
_geom_torsion_atom_site_label_4
_geom_torsion
_geom_torsion_site_symmetry_1
_geom_torsion_site_symmetry_4
C1 C2 C3 C5 175.8(15) . .
C1 C2 C4 C6 -174.9(16) . .
C2 C1 O1 Al1 -156.1(11) . 7_556
C2 C1 O2 Al2 171.6(11) . 4_556
C2 C3 C5 C7 -2(3) . .
C2 C4 C6 C7 0(3) . .
C3 C2 C4 C6 4(3) . .
C3 C5 C7 C6 6(2) . .
C3 C5 C7 C8 179.8(15) . .
C4 C2 C3 C5 -4(3) . .
C4 C6 C7 C5 -5(3) . .
C4 C6 C7 C8 -179.2(18) . .
C5 C7 C8 C9 -97(2) . .
C5 C7 C8 C10 22(2) . .
C5 C7 C8 C11 141.3(16) . .
C6 C7 C8 C9 77(2) . .
C6 C7 C8 C10 -164.5(18) . .
C6 C7 C8 C11 -45(2) . .
C7 C8 C9 F1 -67(2) . .
C7 C8 C9 F2 48(3) . .
C7 C8 C9 F3 172.6(18) . .
C7 C8 C10 F4 168.5(15) . .
C7 C8 C10 F5 -73(2) . .
C7 C8 C10 F6 51(2) . .
C7 C8 C11 C12 134.9(18) . .
C7 C8 C11 C13 -52(2) . .
C8 C11 C12 C14 178.5(17) . .
C8 C11 C13 C15 -179.0(17) . .
C9 C8 C10 F4 -74(2) . .
C9 C8 C10 F5 45(2) . .
C9 C8 C10 F6 168.8(16) . .
C9 C8 C11 C12 17(3) . .
C9 C8 C11 C13 -170.4(19) . .
C10 C8 C9 F1 172.5(16) . .
C10 C8 C9 F2 -72(2) . .
C10 C8 C9 F3 52(2) . .
C10 C8 C11 C12 -104(2) . .
C10 C8 C11 C13 68(2) . .
C11 C8 C9 F1 51(2) . .
C11 C8 C9 F2 165.9(18) . .
C11 C8 C9 F3 -70(2) . .
C11 C8 C10 F4 50(2) . .
C11 C8 C10 F5 169.0(15) . .
C11 C8 C10 F6 -67(2) . .
C11 C12 C14 C16 -3(3) . .
C11 C13 C15 C16 3(3) . .
C12 C11 C13 C15 -6(3) . .
C12 C14 C16 C15 0(3) . .
C12 C14 C16 C17 -175.0(17) . .
C13 C11 C12 C14 6(3) . .
C13 C15 C16 C14 0(3) . .
C13 C15 C16 C17 175.0(15) . .
C14 C16 C17 O3 -17(2) . .
C14 C16 C17 O4 164.7(17) . .
C15 C16 C17 O3 168.5(16) . .
C15 C16 C17 O4 -10(2) . .
C16 C17 O3 Al2 138.0(12) . .
C16 C17 O4 Al1 -159.0(11) . .
O1 Al1 O5 Al2 42.4(7) 7_556 2_656
O1 C1 C2 C3 -31(2) . .
O1 C1 C2 C4 148.3(16) . .
O1 C1 O2 Al2 -5(3) . 4_556
O2 C1 C2 C3 151.8(16) . .
O2 C1 C2 C4 -29(2) . .
O2 C1 O1 Al1 20(3) . 7_556
O3 C17 O4 Al1 23(3) . .
O4 Al1 O5 Al2 -51.5(7) 2_656 2_656
O4 Al1 O5 Al2 131.5(7) . 2_656
O4 C17 O3 Al2 -44(3) . .
O5 Al1 O5 Al2 -138.7(8) 2_656 2_656
